data_7063721
loop_
_publ_author_name
'Sun, Lidan'
'Xu, Mengze'
'Feng, Yurou'
'Lin, Quanjie'
'Xie, Xiaolan'
'Shen, Jinhai'
'Chen, Zhichao'

_publ_section_title
;
 Photoredox-catalyzed synthesis of sulfonated dihydrofurans from olefinic
 carbonyls through the insertion of sulfur dioxide
;
_journal_issue 17
_journal_name_full 'New Journal of Chemistry'
_journal_page_first 7268
_journal_page_last 7272
_journal_paper_doi 10.1039/D5NJ00238A
_journal_volume 49
_journal_year 2025
_chemical_formula_moiety 'C31 H26 O4 S'
_chemical_formula_sum 'C31 H26 O4 S'
_chemical_formula_weight 494.58
_space_group_crystal_system monoclinic
_space_group_IT_number 14
_space_group_name_Hall '-P 2yn'
_space_group_name_H-M_alt 'P 1 21/n 1'
_atom_sites_solution_hydrogens geom
_atom_sites_solution_primary dual
_audit_creation_date 2024-08-20
_audit_creation_method
;
Olex2 1.5
(compiled 2024.02.16 svn.r378c4104 for OlexSys, GUI svn.r6928)
;
_audit_update_record
;
2024-12-21 deposited with the CCDC.	2025-03-31 downloaded from the CCDC.
;
_cell_angle_alpha 90
_cell_angle_beta 105.072(2)
_cell_angle_gamma 90
_cell_formula_units_Z 4
_cell_length_a 9.6923(2)
_cell_length_b 25.6469(5)
_cell_length_c 10.1345(2)
_cell_measurement_reflns_used 10026
_cell_measurement_temperature 99.99(10)
_cell_measurement_theta_max 73.8160
_cell_measurement_theta_min 3.4520
_cell_volume 2432.55(9)
_computing_cell_refinement 'CrysAlisPro 1.171.42.94a (Rigaku OD, 2023)'
_computing_data_collection 'CrysAlisPro 1.171.42.94a (Rigaku OD, 2023)'
_computing_data_reduction 'CrysAlisPro 1.171.42.94a (Rigaku OD, 2023)'
_computing_molecular_graphics 'Olex2 1.5 (Dolomanov et al., 2009)'
_computing_publication_material 'Olex2 1.5 (Dolomanov et al., 2009)'
_computing_structure_refinement 'SHELXL 2018/3 (Sheldrick, 2015)'
_computing_structure_solution 'SHELXT 2018/2 (Sheldrick, 2018)'
_diffrn_ambient_environment N~2~
_diffrn_ambient_temperature 99.99(10)
_diffrn_detector 'Hybrid Pixel Array Detector'
_diffrn_detector_area_resol_mean 10.0000
_diffrn_detector_type HyPix
_diffrn_measured_fraction_theta_full 0.999
_diffrn_measured_fraction_theta_max 0.945
_diffrn_measurement_details
;
List of Runs (angles in degrees, time in seconds):

  # Type    Start    End  Width  t~exp~   \w     \q     \k     \f   Frames
#--------------------------------------------------------------------------
  1  \w     35.00 101.00   0.50    0.96    --  107.28-125.00   0.00  132
  2  \w     35.00  69.00   0.50    0.96    --  107.28-125.00  60.00   68
  3  \w     77.00 114.00   0.50    0.96    --  107.28-125.00  60.00   74
  4  \w     50.00 103.00   0.50    0.96    --  107.28 -95.00  60.00  106
  5  \w     35.00  62.00   0.50    0.96    --  107.28 -61.00 120.00   54
  6  \w     43.00  68.00   0.50    0.50    --   41.71  55.00 134.00   50
  7  \w     -9.00  16.00   0.50    0.50    --   41.71 -55.00  -8.00   50
  8  \w     34.00  63.00   0.50    0.96    --  107.28 -55.00  -8.00   58
  9  \w     88.00 178.00   0.50    0.96    --  107.28  55.00 134.00  180
 10  \w     91.00 176.00   0.50    0.96    --  107.28  45.00  60.00  170
 11  \w     94.00 119.00   0.50    0.96    --  107.28 125.00 -30.00   50
 12  \w    137.00 162.00   0.50    0.96    --  107.28 125.00 -30.00   50
 13  \w     80.00 113.00   0.50    0.50    --   41.71 178.00   0.00   66
 14  \w     60.00 122.00   0.50    0.50    --   41.71 178.00 -90.00  124
 15  \w    -85.00 -27.00   0.50    0.96    --  -98.00 125.00-150.00  116
 16  \w    -71.00 -28.00   0.50    0.96    --  -98.00  61.00-180.00   86
 17  \w    -70.00 -28.00   0.50    0.96    --  -98.00  61.00-120.00   84
 18  \w    -54.00 -23.00   0.50    0.96    --  -98.00  61.00 -30.00   62
 19  \w   -116.00 -18.00   0.50    0.50    --  -41.71 -55.00  -8.00  196
 20  \w   -148.00-123.00   0.50    0.96    --  -98.00 -55.00  -8.00   50
 21  \w    -51.00 -26.00   0.50    0.96    --  -98.00  45.00 -30.00   50
 22  \w    -51.00 -23.00   0.50    0.96    --  -98.00  45.00 -60.00   56
 23  \w    -50.00 -25.00   0.50    0.96    --  -98.00  45.00 -90.00   50
 24  \w    -51.00 -26.00   0.50    0.96    --  -98.00  45.00-120.00   50
 25  \w    -51.00 -21.00   0.50    0.96    --  -98.00  45.00 120.00   60
 26  \w    -56.00 -26.00   0.50    0.96    --  -98.00  55.00 134.00   60
 27  \w    -56.00 -13.00   0.50    0.50    --  -41.71  55.00 134.00   86
 28  \w     -9.00  29.00   0.50    0.50    --  -41.71  55.00 134.00   76
;
_diffrn_measurement_device 'four-circle diffractometer'
_diffrn_measurement_device_type 'XtaLAB Synergy, Dualflex, HyPix'
_diffrn_measurement_method '\w scans'
_diffrn_orient_matrix_type 'CrysAlisPro convention (1999,Acta A55,543-557)'
_diffrn_orient_matrix_UB_11 0.1416602000
_diffrn_orient_matrix_UB_12 -0.0178898000
_diffrn_orient_matrix_UB_13 0.0979241000
_diffrn_orient_matrix_UB_21 0.0282402000
_diffrn_orient_matrix_UB_22 -0.0356285000
_diffrn_orient_matrix_UB_23 -0.1125072000
_diffrn_orient_matrix_UB_31 0.0789930000
_diffrn_orient_matrix_UB_32 0.0449537000
_diffrn_orient_matrix_UB_33 -0.0501303000
_diffrn_radiation_monochromator mirror
_diffrn_radiation_probe x-ray
_diffrn_radiation_type 'Cu K\a'
_diffrn_radiation_wavelength 1.54184
_diffrn_reflns_av_R_equivalents 0.0440
_diffrn_reflns_av_unetI/netI 0.0407
_diffrn_reflns_Laue_measured_fraction_full 0.999
_diffrn_reflns_Laue_measured_fraction_max 0.945
_diffrn_reflns_limit_h_max 12
_diffrn_reflns_limit_h_min -12
_diffrn_reflns_limit_k_max 31
_diffrn_reflns_limit_k_min -16
_diffrn_reflns_limit_l_max 12
_diffrn_reflns_limit_l_min -12
_diffrn_reflns_number 15763
_diffrn_reflns_point_group_measured_fraction_full 0.999
_diffrn_reflns_point_group_measured_fraction_max 0.945
_diffrn_reflns_theta_full 67.684
_diffrn_reflns_theta_max 74.552
_diffrn_reflns_theta_min 3.447
_diffrn_source 'micro-focus sealed X-ray tube'
_diffrn_source_type 'PhotonJet (Cu) X-ray Source'
_exptl_absorpt_coefficient_mu 1.478
_exptl_absorpt_correction_T_max 1.00000
_exptl_absorpt_correction_T_min 0.39098
_exptl_absorpt_correction_type multi-scan
_exptl_absorpt_process_details
;
CrysAlisPro 1.171.42.94a (Rigaku Oxford Diffraction, 2023)
Empirical absorption correction using spherical harmonics,
implemented in SCALE3 ABSPACK scaling algorithm.
;
_exptl_crystal_colour colourless
_exptl_crystal_colour_primary colourless
_exptl_crystal_density_diffrn 1.350
_exptl_crystal_description block
_exptl_crystal_F_000 1040
_exptl_crystal_size_max 0.13
_exptl_crystal_size_mid 0.12
_exptl_crystal_size_min 0.1
_refine_diff_density_max 0.443
_refine_diff_density_min -0.503
_refine_diff_density_rms 0.050
_refine_ls_extinction_method none
_refine_ls_goodness_of_fit_ref 1.060
_refine_ls_hydrogen_treatment constr
_refine_ls_matrix_type full
_refine_ls_number_parameters 326
_refine_ls_number_reflns 4705
_refine_ls_number_restraints 0
_refine_ls_restrained_S_all 1.060
_refine_ls_R_factor_all 0.0428
_refine_ls_R_factor_gt 0.0376
_refine_ls_shift/su_max 0.002
_refine_ls_shift/su_mean 0.000
_refine_ls_structure_factor_coef Fsqd
_refine_ls_weighting_details 'w=1/[\s^2^(Fo^2^)+(0.0501P)^2^+0.8970P] where P=(Fo^2^+2Fc^2^)/3'
_refine_ls_weighting_scheme calc
_refine_ls_wR_factor_gt 0.0981
_refine_ls_wR_factor_ref 0.1014
_reflns_Friedel_coverage 0.000
_reflns_number_gt 4139
_reflns_number_total 4705
_reflns_threshold_expression 'I > 2\s(I)'
_cod_data_source_file d5nj00238a2.cif
_cod_data_source_block dw-20231016-lqj_auto
_cod_depositor_comments 'Adding full bibliography for 7063721.cif.'
_cod_database_code 7063721
_shelx_shelxl_version_number 2018/3
_shelx_space_group_comment
;
The symmetry employed for this shelxl refinement is uniquely defined
by the following loop, which should always be used as a source of
symmetry information in preference to the above space-group names.
They are only intended as comments.
;
_shelx_estimated_absorpt_t_max 0.866
_shelx_estimated_absorpt_t_min 0.831
_olex2_refinement_description
;
1. Fixed Uiso
 At 1.2 times of:
  All C(H) groups, All C(H,H) groups
 At 1.5 times of:
  All C(H,H,H) groups
2.a Secondary CH2 refined with riding coordinates:
 C20(H20A,H20B), C60(H60A,H60B)
2.b Aromatic/amide H refined with riding coordinates:
 C16(H16), C22(H22), C55(H55), C31(H31), C5(H5), C9(H9), C43(H43), C52(H52),
 C13(H13), C54(H54), C29(H29), C4(H4), C56(H56), C58(H58), C14(H14), C26(H26),
 C28(H28), C48(H48), C62(H62)
2.c Idealised Me refined as rotating group:
 C30(H30A,H30B,H30C)
;
_olex2_submission_special_instructions 'No special instructions were received'
_oxdiff_exptl_absorpt_empirical_details
;
Empirical correction (ABSPACK) includes:
- Absorption correction using spherical harmonics
- Frame scaling
;
_oxdiff_exptl_absorpt_empirical_full_max 1.902
_oxdiff_exptl_absorpt_empirical_full_min 0.535

loop_
_space_group_symop_operation_xyz
'x, y, z'
'-x+1/2, y+1/2, -z+1/2'
'-x, -y, -z'
'x-1/2, -y-1/2, z-1/2'

loop_
_atom_site_label
_atom_site_type_symbol
_atom_site_fract_x
_atom_site_fract_y
_atom_site_fract_z
_atom_site_U_iso_or_equiv
_atom_site_adp_type
_atom_site_occupancy
_atom_site_site_symmetry_order
_atom_site_calc_flag
_atom_site_refinement_flags_posn
_atom_site_refinement_flags_adp
_atom_site_refinement_flags_occupancy
_atom_site_disorder_assembly
_atom_site_disorder_group
S19 S 0.52463(4) 0.68504(2) 0.68036(4) 0.01917(11) Uani 1 1 d . . . . .
O44 O 0.26400(10) 0.61400(4) 0.64451(10) 0.0165(2) Uani 1 1 d . . . . .
O11 O 0.35286(13) 0.44345(4) 0.56607(11) 0.0248(3) Uani 1 1 d . . . . .
O18 O 0.49994(13) 0.71062(4) 0.79826(13) 0.0279(3) Uani 1 1 d . . . . .
O45 O 0.43238(12) 0.69704(5) 0.54753(12) 0.0289(3) Uani 1 1 d . . . . .
C53 C 0.29509(15) 0.53086(6) 0.58084(14) 0.0172(3) Uani 1 1 d . . . . .
C25 C 0.22474(15) 0.57668(6) 0.54581(14) 0.0161(3) Uani 1 1 d . . . . .
C41 C 0.39099(15) 0.59513(6) 0.74646(14) 0.0161(3) Uani 1 1 d . . . . .
C21 C 0.38344(15) 0.61200(6) 0.88757(14) 0.0167(3) Uani 1 1 d . . . . .
C23 C 0.23008(15) 0.47890(6) 0.35472(15) 0.0182(3) Uani 1 1 d . . . . .
C36 C 0.11214(15) 0.59454(6) 0.42668(14) 0.0160(3) Uani 1 1 d . . . . .
C24 C 0.97396(16) 0.72705(6) 0.65758(16) 0.0199(3) Uani 1 1 d . . . . .
C16 C 0.93495(17) 0.73112(6) 0.78049(16) 0.0213(3) Uani 1 1 d . . . . .
H16 H 1.002675 0.743617 0.859580 0.026 Uiso 1 1 calc R U . . .
C20 C 0.52329(15) 0.61594(6) 0.70593(15) 0.0167(3) Uani 1 1 d . . . . .
H20A H 0.529364 0.598417 0.620589 0.020 Uiso 1 1 calc R U . . .
H20B H 0.609671 0.606268 0.778200 0.020 Uiso 1 1 calc R U . . .
C37 C 0.29452(15) 0.48245(6) 0.50546(15) 0.0179(3) Uani 1 1 d . . . . .
C22 C 0.73871(17) 0.69244(6) 0.55076(15) 0.0204(3) Uani 1 1 d . . . . .
H22 H 0.671970 0.678634 0.472781 0.024 Uiso 1 1 calc R U . . .
C47 C 0.70162(16) 0.69842(6) 0.67390(15) 0.0182(3) Uani 1 1 d . . . . .
C60 C 0.38437(16) 0.53553(6) 0.72664(15) 0.0179(3) Uani 1 1 d . . . . .
H60A H 0.480800 0.520470 0.737968 0.021 Uiso 1 1 calc R U . . .
H60B H 0.337583 0.518363 0.791086 0.021 Uiso 1 1 calc R U . . .
C55 C 0.14585(16) 0.43560(6) 0.30339(16) 0.0222(3) Uani 1 1 d . . . . .
H55 H 0.122741 0.410851 0.364048 0.027 Uiso 1 1 calc R U . . .
C31 C 0.49131(17) 0.59570(6) 1.00035(16) 0.0215(3) Uani 1 1 d . . . . .
H31 H 0.567882 0.574978 0.987188 0.026 Uiso 1 1 calc R U . . .
C5 C 0.27165(17) 0.64180(6) 0.90868(15) 0.0203(3) Uani 1 1 d . . . . .
H5 H 0.197149 0.652730 0.832809 0.024 Uiso 1 1 calc R U . . .
C9 C 0.79918(17) 0.71726(6) 0.78942(16) 0.0211(3) Uani 1 1 d . . . . .
H9 H 0.773538 0.720642 0.873343 0.025 Uiso 1 1 calc R U . . .
C43 C 0.12395(16) 0.64344(6) 0.37041(15) 0.0187(3) Uani 1 1 d . . . . .
H43 H 0.204592 0.664817 0.408223 0.022 Uiso 1 1 calc R U . . .
C52 C 0.87409(17) 0.70689(6) 0.54381(16) 0.0212(3) Uani 1 1 d . . . . .
H52 H 0.899733 0.703040 0.460013 0.025 Uiso 1 1 calc R U . . .
C13 C -0.00843(16) 0.56400(6) 0.37258(15) 0.0196(3) Uani 1 1 d . . . . .
H13 H -0.017127 0.530659 0.410481 0.024 Uiso 1 1 calc R U . . .
C54 C -0.11555(16) 0.58227(6) 0.26353(15) 0.0220(3) Uani 1 1 d . . . . .
H54 H -0.198342 0.561658 0.228092 0.026 Uiso 1 1 calc R U . . .
C29 C 0.01758(17) 0.66090(6) 0.25892(15) 0.0217(3) Uani 1 1 d . . . . .
H29 H 0.027127 0.693752 0.218899 0.026 Uiso 1 1 calc R U . . .
C4 C 0.26389(16) 0.51525(6) 0.26586(15) 0.0197(3) Uani 1 1 d . . . . .
H4 H 0.319382 0.545079 0.301136 0.024 Uiso 1 1 calc R U . . .
C56 C 0.48696(18) 0.60971(7) 1.13202(16) 0.0246(3) Uani 1 1 d . . . . .
H56 H 0.560497 0.598494 1.208359 0.029 Uiso 1 1 calc R U . . .
C58 C -0.10256(17) 0.63045(6) 0.20588(15) 0.0224(3) Uani 1 1 d . . . . .
H58 H -0.175607 0.642603 0.130348 0.027 Uiso 1 1 calc R U . . .
C14 C 0.37608(18) 0.63986(6) 1.15186(16) 0.0235(3) Uani 1 1 d . . . . .
H14 H 0.373761 0.649679 1.241639 0.028 Uiso 1 1 calc R U . . .
C26 C 0.09611(18) 0.42896(7) 0.16301(17) 0.0277(4) Uani 1 1 d . . . . .
H26 H 0.037151 0.399976 0.127348 0.033 Uiso 1 1 calc R U . . .
C28 C 0.26808(18) 0.65576(6) 1.04042(16) 0.0241(3) Uani 1 1 d . . . . .
H28 H 0.191353 0.676274 1.054074 0.029 Uiso 1 1 calc R U . . .
C30 C 1.11738(17) 0.74585(6) 0.64595(18) 0.0258(3) Uani 1 1 d . . . . .
H30A H 1.104147 0.775260 0.582132 0.039 Uiso 1 1 calc R U . . .
H30B H 1.166662 0.717465 0.612180 0.039 Uiso 1 1 calc R U . . .
H30C H 1.174745 0.757084 0.735957 0.039 Uiso 1 1 calc R U . . .
C48 C 0.13248(19) 0.46462(7) 0.07493(17) 0.0292(4) Uani 1 1 d . . . . .
H48 H 0.099745 0.459502 -0.020987 0.035 Uiso 1 1 calc R U . . .
C62 C 0.21629(18) 0.50777(7) 0.12543(16) 0.0256(3) Uani 1 1 d . . . . .
H62 H 0.240909 0.532016 0.064424 0.031 Uiso 1 1 calc R U . . .

loop_
_atom_site_aniso_label
_atom_site_aniso_U_11
_atom_site_aniso_U_22
_atom_site_aniso_U_33
_atom_site_aniso_U_23
_atom_site_aniso_U_13
_atom_site_aniso_U_12
S19 0.01572(18) 0.01717(19) 0.0257(2) 0.00390(14) 0.00730(15) 0.00053(13)
O44 0.0149(5) 0.0169(5) 0.0159(5) -0.0001(4) 0.0008(4) 0.0005(4)
O11 0.0318(6) 0.0189(5) 0.0218(5) 0.0020(4) 0.0035(5) 0.0037(5)
O18 0.0300(6) 0.0196(6) 0.0411(7) -0.0035(5) 0.0219(5) -0.0012(5)
O45 0.0164(5) 0.0322(6) 0.0356(7) 0.0166(5) 0.0024(5) 0.0005(5)
C53 0.0162(7) 0.0183(7) 0.0163(7) 0.0015(5) 0.0030(5) -0.0017(6)
C25 0.0150(7) 0.0184(7) 0.0155(7) -0.0011(5) 0.0049(5) -0.0029(5)
C41 0.0150(7) 0.0159(7) 0.0159(7) 0.0017(5) 0.0012(5) 0.0010(5)
C21 0.0171(7) 0.0160(7) 0.0168(7) 0.0011(5) 0.0040(5) -0.0042(5)
C23 0.0162(7) 0.0183(7) 0.0200(7) -0.0019(6) 0.0044(6) 0.0033(6)
C36 0.0152(7) 0.0181(7) 0.0151(6) -0.0004(5) 0.0046(5) 0.0027(5)
C24 0.0183(7) 0.0154(7) 0.0264(8) 0.0016(6) 0.0065(6) 0.0016(6)
C16 0.0212(7) 0.0209(7) 0.0207(7) -0.0012(6) 0.0032(6) -0.0020(6)
C20 0.0162(7) 0.0160(7) 0.0179(7) -0.0005(5) 0.0042(5) 0.0001(5)
C37 0.0170(7) 0.0176(7) 0.0196(7) 0.0005(6) 0.0057(6) -0.0005(6)
C22 0.0214(8) 0.0201(7) 0.0187(7) -0.0007(6) 0.0037(6) -0.0002(6)
C47 0.0163(7) 0.0160(7) 0.0227(7) 0.0021(6) 0.0061(6) -0.0006(5)
C60 0.0190(7) 0.0159(7) 0.0173(7) 0.0009(5) 0.0020(6) -0.0006(6)
C55 0.0191(7) 0.0191(7) 0.0277(8) -0.0027(6) 0.0045(6) 0.0008(6)
C31 0.0195(7) 0.0251(8) 0.0194(7) 0.0008(6) 0.0043(6) 0.0013(6)
C5 0.0211(7) 0.0209(7) 0.0189(7) 0.0028(6) 0.0051(6) 0.0004(6)
C9 0.0244(8) 0.0203(7) 0.0197(7) 0.0007(6) 0.0080(6) -0.0003(6)
C43 0.0197(7) 0.0175(7) 0.0188(7) -0.0025(6) 0.0050(6) -0.0002(6)
C52 0.0216(7) 0.0226(8) 0.0214(7) 0.0004(6) 0.0092(6) 0.0022(6)
C13 0.0182(7) 0.0216(7) 0.0188(7) 0.0020(6) 0.0045(6) -0.0002(6)
C54 0.0166(7) 0.0268(8) 0.0210(7) -0.0020(6) 0.0021(6) -0.0012(6)
C29 0.0276(8) 0.0174(7) 0.0201(7) 0.0020(6) 0.0065(6) 0.0041(6)
C4 0.0186(7) 0.0200(7) 0.0204(7) -0.0022(6) 0.0047(6) 0.0018(6)
C56 0.0251(8) 0.0298(9) 0.0168(7) 0.0022(6) 0.0017(6) -0.0033(7)
C58 0.0215(8) 0.0267(8) 0.0171(7) 0.0007(6) 0.0018(6) 0.0057(6)
C14 0.0315(9) 0.0230(8) 0.0176(7) -0.0014(6) 0.0095(6) -0.0063(6)
C26 0.0209(8) 0.0249(8) 0.0323(9) -0.0108(7) -0.0019(7) 0.0019(6)
C28 0.0285(8) 0.0220(8) 0.0253(8) 0.0000(6) 0.0131(7) 0.0018(6)
C30 0.0212(8) 0.0250(8) 0.0328(9) 0.0007(7) 0.0097(7) -0.0016(6)
C48 0.0284(9) 0.0348(9) 0.0202(7) -0.0073(7) -0.0008(6) 0.0087(7)
C62 0.0264(8) 0.0300(9) 0.0201(7) 0.0022(6) 0.0057(6) 0.0073(7)

loop_
_atom_type_symbol
_atom_type_description
_atom_type_scat_dispersion_real
_atom_type_scat_dispersion_imag
_atom_type_scat_source
C C 0.0181 0.0091 'International Tables Vol C Tables 4.2.6.8 and 6.1.1.4'
H H 0.0000 0.0000 'International Tables Vol C Tables 4.2.6.8 and 6.1.1.4'
O O 0.0492 0.0322 'International Tables Vol C Tables 4.2.6.8 and 6.1.1.4'
S S 0.3331 0.5567 'International Tables Vol C Tables 4.2.6.8 and 6.1.1.4'

loop_
_geom_angle_atom_site_label_1
_geom_angle_atom_site_label_2
_geom_angle_atom_site_label_3
_geom_angle
_geom_angle_site_symmetry_1
_geom_angle_site_symmetry_3
_geom_angle_publ_flag
O18 S19 O45 118.81(7) . . ?
O18 S19 C20 108.80(7) . . ?
O18 S19 C47 108.38(7) . . ?
O45 S19 C20 108.67(7) . . ?
O45 S19 C47 107.23(7) . . ?
C47 S19 C20 103.95(7) . . ?
C25 O44 C41 107.90(11) . . ?
C25 C53 C37 131.82(14) . . ?
C25 C53 C60 107.94(13) . . ?
C37 C53 C60 120.23(13) . . ?
O44 C25 C36 112.83(12) . . ?
C53 C25 O44 112.93(12) . . ?
C53 C25 C36 134.20(13) . . ?
O44 C41 C21 109.44(11) . . ?
O44 C41 C20 107.56(11) . . ?
O44 C41 C60 103.68(11) . . ?
C21 C41 C20 113.63(12) . . ?
C21 C41 C60 113.34(12) . . ?
C20 C41 C60 108.57(12) . . ?
C31 C21 C41 118.52(13) . . ?
C5 C21 C41 122.33(13) . . ?
C5 C21 C31 119.14(14) . . ?
C55 C23 C37 118.52(14) . . ?
C4 C23 C37 120.92(13) . . ?
C4 C23 C55 120.29(14) . . ?
C43 C36 C25 119.49(13) . . ?
C43 C36 C13 119.58(13) . . ?
C13 C36 C25 120.89(13) . . ?
C16 C24 C52 118.26(14) . . ?
C16 C24 C30 121.05(14) . . ?
C52 C24 C30 120.64(14) . . ?
C9 C16 C24 121.33(14) . . ?
C41 C20 S19 114.80(10) . . ?
O11 C37 C53 119.46(13) . . ?
O11 C37 C23 118.42(13) . . ?
C53 C37 C23 122.08(13) . . ?
C52 C22 C47 119.02(14) . . ?
C22 C47 S19 119.37(12) . . ?
C9 C47 S19 119.46(12) . . ?
C9 C47 C22 121.08(14) . . ?
C53 C60 C41 101.54(11) . . ?
C26 C55 C23 119.52(15) . . ?
C56 C31 C21 120.24(15) . . ?
C21 C5 C28 120.34(15) . . ?
C47 C9 C16 118.94(14) . . ?
C29 C43 C36 119.96(14) . . ?
C22 C52 C24 121.33(14) . . ?
C54 C13 C36 120.03(14) . . ?
C58 C54 C13 120.39(15) . . ?
C58 C29 C43 120.21(14) . . ?
C62 C4 C23 119.88(15) . . ?
C14 C56 C31 120.17(15) . . ?
C54 C58 C29 119.79(14) . . ?
C56 C14 C28 119.84(14) . . ?
C48 C26 C55 120.02(15) . . ?
C14 C28 C5 120.26(15) . . ?
C26 C48 C62 120.70(15) . . ?
C48 C62 C4 119.56(16) . . ?

loop_
_geom_bond_atom_site_label_1
_geom_bond_atom_site_label_2
_geom_bond_distance
_geom_bond_site_symmetry_2
_geom_bond_publ_flag
S19 O18 1.4367(12) . ?
S19 O45 1.4423(12) . ?
S19 C20 1.7915(15) . ?
S19 C47 1.7673(15) . ?
O44 C25 1.3653(17) . ?
O44 C41 1.4682(17) . ?
O11 C37 1.2315(19) . ?
C53 C25 1.359(2) . ?
C53 C37 1.457(2) . ?
C53 C60 1.5105(19) . ?
C25 C36 1.4742(19) . ?
C41 C21 1.514(2) . ?
C41 C20 1.540(2) . ?
C41 C60 1.541(2) . ?
C21 C31 1.397(2) . ?
C21 C5 1.387(2) . ?
C23 C37 1.495(2) . ?
C23 C55 1.396(2) . ?
C23 C4 1.393(2) . ?
C36 C43 1.395(2) . ?
C36 C13 1.395(2) . ?
C24 C16 1.396(2) . ?
C24 C52 1.398(2) . ?
C24 C30 1.505(2) . ?
C16 C9 1.389(2) . ?
C22 C47 1.394(2) . ?
C22 C52 1.383(2) . ?
C47 C9 1.387(2) . ?
C55 C26 1.389(2) . ?
C31 C56 1.393(2) . ?
C5 C28 1.391(2) . ?
C43 C29 1.391(2) . ?
C13 C54 1.387(2) . ?
C54 C58 1.386(2) . ?
C29 C58 1.389(2) . ?
C4 C62 1.390(2) . ?
C56 C14 1.380(2) . ?
C14 C28 1.387(2) . ?
C26 C48 1.386(3) . ?
C48 C62 1.389(3) . ?
